data_2102069
loop_
_publ_author_name
'Haile, S. M.'
'Wuensch, B. J.'

_publ_section_title
;
 Structure, phase transitions and ionic conductivity of
 K~3~NdSi~6~O~15~&#x00B7;<i>x</i>H~2~O. I.
 \a-K~3~NdSi~6~O~15~&#x00B7;2H~2~O and its polymorphs
;
_journal_issue 3
_journal_name_full 'Acta Crystallographica Section B'
_journal_page_first 335
_journal_page_last 348
_journal_paper_doi 10.1107/S0108768199015785
_journal_volume 56
_journal_year 2000
_chemical_formula_sum 'H4 K3 Nd O17 Si6'
_chemical_formula_weight 706.1
_chemical_name_systematic ' ?'
_symmetry_cell_setting orthorhombic
_symmetry_space_group_name_Hall '-P 2 2ab'
_symmetry_space_group_name_H-M 'P b a m'
_atom_type_scat_source 'Cromer & Waber (1974)'
_cell_angle_alpha 90
_cell_angle_beta 90
_cell_angle_gamma 90
_cell_formula_units_Z 4
_cell_length_a 16.008(2)
_cell_length_b 15.004(2)
_cell_length_c 7.2794(7)
_cell_measurement_reflns_used 20
_cell_measurement_temperature 293(2)
_cell_volume 1748.4(4)
_computing_structure_refinement 'SHELXL (Sheldrick, 1993)'
_diffrn_ambient_temperature 293(2)
_diffrn_measurement_device_type 'Siemens R3m-V'
_diffrn_radiation_type MoK\a
_diffrn_radiation_wavelength .71073
_diffrn_reflns_av_R_equivalents .0204
_diffrn_reflns_limit_h_max 20
_diffrn_reflns_limit_h_min 0
_diffrn_reflns_limit_k_max 19
_diffrn_reflns_limit_k_min 0
_diffrn_reflns_limit_l_max 9
_diffrn_reflns_limit_l_min -9
_diffrn_reflns_number 2579
_diffrn_reflns_theta_max 27.51
_diffrn_reflns_theta_min 1.86
_exptl_absorpt_coefficient_mu 4.178
_exptl_absorpt_correction_T_max .102
_exptl_absorpt_correction_T_min .061
_exptl_absorpt_correction_type '\y scan (empirical)'
_exptl_crystal_density_diffrn 2.683
_exptl_crystal_F_000 1348
_exptl_crystal_size_max .5
_exptl_crystal_size_mid .4
_exptl_crystal_size_min .2
_refine_diff_density_max 2.494
_refine_diff_density_min -1.765
_refine_ls_extinction_method none
_refine_ls_goodness_of_fit_all 1.016
_refine_ls_goodness_of_fit_ref 1.016
_refine_ls_hydrogen_treatment 'H atoms not located'
_refine_ls_matrix_type 'Full-matrix least-squares'
_refine_ls_number_parameters 144
_refine_ls_number_reflns 2161
_refine_ls_number_restraints 1
_refine_ls_restrained_S_all 1.016
_refine_ls_R_factor_all .0578
_refine_ls_R_factor_gt .0528
_refine_ls_structure_factor_coef Fsqd
_refine_ls_weighting_scheme
;w=1/[\s^2^F~o~^2^+(0.0816P)^2^+30.48P]
where P = [max(F~o~^2^,0)+2F~c~^2^]/3
;
_refine_ls_wR_factor_all .1571
_refine_ls_wR_factor_ref .1562
_reflns_number_gt 1897
_reflns_number_total 2173
_reflns_threshold_expression I>=2\s
_cod_data_source_file bs0005.cif
_cod_data_source_block 1
_cod_depositor_comments
;
 Added _atom_site_type_symbol label and values.

 Antanas Vaitkus
 2013-04-09
-------------------------------------------------------------------------------
The following automatic conversions were performed:
'_symmetry_cell_setting' value 'Orthorhombic' changed to 'orthorhombic'
according to '/home/saulius/struct/CIF-dictionaries/cif_core.dic'
dictionary named 'cif_core.dic' version 2.4.1 from 2010-06-29.

Automatic conversion script
Id: cif_fix_enum 1527 2010-12-29 10:47:43Z saulius 

The following automatic conversions were performed:

'_symmetry_cell_setting' value 'Orthorhombic' changed to
'orthorhombic' according to
/home/saulius/struct/CIF-dictionaries/cif_core.dic dictionary named
'cif_core.dic' version 2.4.1 from 2010-06-29.

Automatic conversion script
Id: cif_fix_values 1715 2011-07-08 13:25:40Z adriana 
;
_cod_original_cell_volume 1748.4(3)
_cod_original_formula_sum 'H4 K3 Nd Si6 O17'
_cod_database_code 2102069

loop_
_atom_site_label
_atom_site_type_symbol
_atom_site_fract_x
_atom_site_fract_y
_atom_site_fract_z
Nd(1) Nd 0 0 0
Nd(2) Nd .5000 0 0
K(1) K .2910(3) .3785(3) 0
K(2) K .1556(2) .1555(3) .5000
K(3) K .0699(2) .4105(2) .5000
Si(1) Si .21036(14) .1268(2) 0
Si(2) Si .35548(10) .13505(11) .2862(2)
Si(3) Si .0912(2) .2806(2) 0
Si(4) Si .46288(11) .29877(11) .2821(3)
O(1) O .0429(4) .2459(3) .1828(8)
O(2) O .1018(5) .3859(5) 0
O(3) O .1822(4) .2318(4) 0
O(4) O .1346(4) .0599(4) 0
O(5) O .2689(3) .1134(3) .1799(7)
O(6) O .3264(4) .1335(5) .5000
O(7) O .4289(3) .0679(3) .2459(8)
O(8) O .3803(3) .2390(3) .2397(8)
O(9) O .4477(3) .3984(3) .2213(8)
O(10) O .4846(5) .2876(5) .5000
Ow(1)1 O .3659(10) .4830(10) .5000
Ow(2)2 O .2281(13) .3284(14) .421(3)
Ow(3)2 O .2113(13) .4189(14) .292(3)
